data_4079480
loop_
_publ_author_name
'Kameo, Hajime'
'Nakazawa, Hiroshi'

_publ_section_title
;
 Synthesis of a Rhodium Complex Featuring the Rh--H--B Linkage via a
 Hydride Migration from Rhodium to Borane: Study on the Electronic
 Deviation Induced by the Presence of the Boron Moiety
;
_journal_issue 21
_journal_name_full Organometallics
_journal_page_first 7476
_journal_paper_doi 10.1021/om300762u
_journal_volume 31
_journal_year 2012
_chemical_formula_moiety 'C60 H49 B P3 Rh'
_chemical_formula_sum 'C60 H49 B P3 Rh'
_chemical_formula_weight 976.62
_space_group_IT_number 14
_symmetry_cell_setting monoclinic
_symmetry_Int_Tables_number 14
_symmetry_space_group_name_Hall '-P 2yn'
_symmetry_space_group_name_H-M 'P 1 21/n 1'
_cell_angle_alpha 90.00
_cell_angle_beta 92.157(2)
_cell_angle_gamma 90.00
_cell_formula_units_Z 4
_cell_length_a 9.4001(4)
_cell_length_b 22.2606(9)
_cell_length_c 22.2870(9)
_cell_measurement_reflns_used 7398
_cell_measurement_temperature 150(2)
_cell_measurement_theta_max 27.4835
_cell_measurement_theta_min 4.0033
_cell_volume 4660.3(3)
_computing_cell_refinement CrystalClear
_computing_data_collection 'CrystalClear (Rigaku, 2001)'
_computing_molecular_graphics 'Ortep-3 for Windows (Farrugia, 1997)'
_computing_publication_material SHELXL97
_computing_structure_refinement 'SHELXL-97 (Sheldrick, 1997)'
_computing_structure_solution 'SIR97 (Altomare <i>et al.</i>,  1999)'
_diffrn_ambient_temperature 150(2)
_diffrn_detector_area_resol_mean 7.32
_diffrn_measured_fraction_theta_full 0.991
_diffrn_measured_fraction_theta_max 0.991
_diffrn_measurement_details
;
scan:
    Number of images: 1800
               Slice: -80.0000 - 100.0000
         Image width: 0.1000
            Exp time: 18.0000
       Rotation axis: Phi
               Omega: 0.0000
                 Chi: 0.0000
                 Phi: 0.0000
                 XTD: 55.2350
              2theta: 24.7612
scan:
    Number of images: 600
               Slice: -15.0000 - 45.0000
         Image width: 0.1000
            Exp time: 18.0000
       Rotation axis: Omega
               Omega: 0.0000
                 Chi: 90.0000
                 Phi: 0.0000
                 XTD: 55.2350
              2theta: 24.7612
scan:
    Number of images: 600
               Slice: -15.0000 - 45.0000
         Image width: 0.1000
            Exp time: 18.0000
       Rotation axis: Omega
               Omega: 0.0000
                 Chi: 90.0000
                 Phi: 90.0000
                 XTD: 55.2350
              2theta: 24.7612
scan:
    Number of images: 600
               Slice: -15.0000 - 45.0000
         Image width: 0.1000
            Exp time: 18.0000
       Rotation axis: Omega
               Omega: 0.0000
                 Chi: 90.0000
                 Phi: 180.0000
                 XTD: 55.2350
              2theta: 24.7612
scan:
    Number of images: 600
               Slice: -15.0000 - 45.0000
         Image width: 0.1000
            Exp time: 18.0000
       Rotation axis: Omega
               Omega: 0.0000
                 Chi: 90.0000
                 Phi: 270.0000
                 XTD: 55.2350
              2theta: 24.7612

;
_diffrn_measurement_device 'Mercury CCD (2x2 bin mode)'
_diffrn_measurement_device_details 'AFC7: Eulerian 3-circle'
_diffrn_measurement_device_type 'Rigaku/MSC Mercury CCD'
_diffrn_measurement_method '\w or \f'
_diffrn_radiation_detector CCD
_diffrn_radiation_monochromator 'Graphite Monochromator'
_diffrn_radiation_source 'Rotating Anode'
_diffrn_radiation_type MoK\a
_diffrn_radiation_wavelength 0.71070
_diffrn_reflns_av_R_equivalents 0.0558
_diffrn_reflns_av_sigmaI/netI 0.0576
_diffrn_reflns_limit_h_max 12
_diffrn_reflns_limit_h_min -10
_diffrn_reflns_limit_k_max 28
_diffrn_reflns_limit_k_min -24
_diffrn_reflns_limit_l_max 28
_diffrn_reflns_limit_l_min -28
_diffrn_reflns_number 35584
_diffrn_reflns_reduction_process 'Lp corrections applied'
_diffrn_reflns_theta_full 27.48
_diffrn_reflns_theta_max 27.48
_diffrn_reflns_theta_min 4.00
_diffrn_source_current 280.0000
_diffrn_source_power 16.8000
_diffrn_source_voltage 60.0000
_exptl_absorpt_coefficient_mu 0.510
_exptl_absorpt_correction_T_max 0.9749
_exptl_absorpt_correction_T_min 0.9048
_exptl_absorpt_correction_type multi-scan
_exptl_absorpt_process_details '(Jacobson, 1998)'
_exptl_crystal_colour Yellow
_exptl_crystal_density_diffrn 1.392
_exptl_crystal_density_method 'not measured'
_exptl_crystal_description Prism
_exptl_crystal_F_000 2016
_exptl_crystal_preparation 'mounted on the CryoLoop with Palaton oil and placed in N2 stream at 150(2) K'
_exptl_crystal_size_max 0.20
_exptl_crystal_size_mid 0.05
_exptl_crystal_size_min 0.05
_refine_diff_density_max 1.438
_refine_diff_density_min -0.708
_refine_diff_density_rms 0.107
_refine_ls_extinction_method none
_refine_ls_goodness_of_fit_ref 1.160
_refine_ls_hydrogen_treatment mixed
_refine_ls_matrix_type full
_refine_ls_number_parameters 589
_refine_ls_number_reflns 10595
_refine_ls_number_restraints 0
_refine_ls_restrained_S_all 1.160
_refine_ls_R_factor_all 0.0842
_refine_ls_R_factor_gt 0.0627
_refine_ls_shift/su_max 0.002
_refine_ls_shift/su_mean 0.000
_refine_ls_structure_factor_coef Fsqd
_refine_ls_weighting_details 'calc w=1/[\s^2^(Fo^2^)+(0.0000P)^2^+13.9781P] where P=(Fo^2^+2Fc^2^)/3'
_refine_ls_weighting_scheme calc
_refine_ls_wR_factor_gt 0.1018
_refine_ls_wR_factor_ref 0.1128
_reflns_number_gt 8407
_reflns_number_total 10595
_reflns_threshold_expression >2sigma(I)
_cod_data_source_file om300762u_si_003.cif
_cod_data_source_block 6
_cod_depositor_comments
;
The following automatic conversions were performed:

'_exptl_absorpt_correction_type' value 'Multi-scan' changed to
'multi-scan' according to
/home/saulius/struct/CIF-dictionaries/cif_core.dic dictionary named
'cif_core.dic' version 2.4.2 from 2011-04-26.

Automatic conversion script
Id: cif_fix_values 1891 2012-01-12 08:04:46Z andrius 
;
_cod_original_sg_symbol_H-M P21/n
_cod_database_code 4079480

loop_
_symmetry_equiv_pos_as_xyz
'x, y, z'
'-x+1/2, y+1/2, -z+1/2'
'-x, -y, -z'
'x-1/2, -y-1/2, z-1/2'

loop_
_atom_site_label
_atom_site_type_symbol
_atom_site_fract_x
_atom_site_fract_y
_atom_site_fract_z
_atom_site_U_iso_or_equiv
_atom_site_adp_type
_atom_site_occupancy
_atom_site_symmetry_multiplicity
_atom_site_calc_flag
_atom_site_refinement_flags
Rh1 Rh 0.44785(3) 0.258641(12) 0.615395(13) 0.01916(8) Uani 1 1 d .
H1RH H 0.399(4) 0.2990(16) 0.6729(17) 0.023 Uiso 1 1 d .
B1 B 0.2792(5) 0.32983(18) 0.6830(2) 0.0229(9) Uani 1 1 d .
C1 C 0.3365(4) 0.36887(16) 0.74061(17) 0.0247(8) Uani 1 1 d .
C2 C 0.3713(4) 0.42969(18) 0.7374(2) 0.0327(10) Uani 1 1 d .
H2 H 0.3591 0.4499 0.7000 0.039 Uiso 1 1 calc R
C3 C 0.4234(5) 0.4617(2) 0.7874(2) 0.0437(12) Uani 1 1 d .
H3 H 0.4473 0.5029 0.7836 0.052 Uiso 1 1 calc R
C4 C 0.4404(5) 0.4333(2) 0.8425(2) 0.0469(13) Uani 1 1 d .
H4 H 0.4771 0.4549 0.8765 0.056 Uiso 1 1 calc R
C5 C 0.4039(5) 0.3736(2) 0.8478(2) 0.0425(11) Uani 1 1 d .
H5 H 0.4137 0.3540 0.8856 0.051 Uiso 1 1 calc R
C6 C 0.3528(5) 0.34241(19) 0.79775(19) 0.0323(9) Uani 1 1 d .
H6 H 0.3276 0.3014 0.8022 0.039 Uiso 1 1 calc R
P1 P 0.49000(10) 0.35056(4) 0.57597(4) 0.0196(2) Uani 1 1 d .
C7 C 0.2297(4) 0.37241(15) 0.62649(17) 0.0232(8) Uani 1 1 d .
C8 C 0.0972(4) 0.40148(17) 0.62729(19) 0.0278(9) Uani 1 1 d .
H8 H 0.0372 0.3941 0.6598 0.033 Uiso 1 1 calc R
C9 C 0.0506(5) 0.44081(18) 0.5820(2) 0.0325(10) Uani 1 1 d .
H9 H -0.0404 0.4592 0.5837 0.039 Uiso 1 1 calc R
C10 C 0.1368(5) 0.45297(19) 0.5347(2) 0.0337(10) Uani 1 1 d .
H10 H 0.1054 0.4799 0.5038 0.040 Uiso 1 1 calc R
C11 C 0.2681(4) 0.42607(17) 0.53223(18) 0.0273(9) Uani 1 1 d .
H11 H 0.3274 0.4345 0.4997 0.033 Uiso 1 1 calc R
C12 C 0.3153(4) 0.38607(15) 0.57765(17) 0.0221(8) Uani 1 1 d .
C13 C 0.5421(4) 0.36306(15) 0.49923(17) 0.0233(8) Uani 1 1 d .
C14 C 0.6593(5) 0.39668(18) 0.4831(2) 0.0326(9) Uani 1 1 d .
H14 H 0.7178 0.4154 0.5133 0.039 Uiso 1 1 calc R
C15 C 0.6913(6) 0.4030(2) 0.4237(2) 0.0416(11) Uani 1 1 d .
H15 H 0.7709 0.4266 0.4133 0.050 Uiso 1 1 calc R
C16 C 0.6089(6) 0.3756(2) 0.3790(2) 0.0432(12) Uani 1 1 d .
H16 H 0.6324 0.3798 0.3381 0.052 Uiso 1 1 calc R
C17 C 0.4921(5) 0.3419(2) 0.39411(19) 0.0367(10) Uani 1 1 d .
H17 H 0.4348 0.3231 0.3635 0.044 Uiso 1 1 calc R
C18 C 0.4587(4) 0.33541(17) 0.45336(18) 0.0283(9) Uani 1 1 d .
H18 H 0.3785 0.3120 0.4634 0.034 Uiso 1 1 calc R
C19 C 0.6013(4) 0.40197(15) 0.62101(17) 0.0216(8) Uani 1 1 d .
C20 C 0.6864(4) 0.37887(16) 0.66787(18) 0.0247(8) Uani 1 1 d .
H20 H 0.6917 0.3367 0.6740 0.030 Uiso 1 1 calc R
C21 C 0.7639(4) 0.41767(18) 0.70585(19) 0.0297(9) Uani 1 1 d .
H21 H 0.8208 0.4018 0.7382 0.036 Uiso 1 1 calc R
C22 C 0.7583(5) 0.47861(18) 0.6968(2) 0.0331(10) Uani 1 1 d .
H22 H 0.8124 0.5047 0.7225 0.040 Uiso 1 1 calc R
C23 C 0.6743(5) 0.50201(18) 0.6504(2) 0.0345(10) Uani 1 1 d .
H23 H 0.6708 0.5442 0.6442 0.041 Uiso 1 1 calc R
C24 C 0.5949(4) 0.46412(16) 0.61275(19) 0.0277(9) Uani 1 1 d .
H24 H 0.5359 0.4805 0.5813 0.033 Uiso 1 1 calc R
P2 P 0.32692(11) 0.18550(4) 0.66310(5) 0.0216(2) Uani 1 1 d .
C25 C 0.1619(4) 0.28092(16) 0.70324(16) 0.0215(8) Uani 1 1 d .
C26 C 0.0433(4) 0.30186(16) 0.73370(18) 0.0250(8) Uani 1 1 d .
H26 H 0.0372 0.3436 0.7421 0.030 Uiso 1 1 calc R
C27 C -0.0650(4) 0.26490(18) 0.75208(17) 0.0279(8) Uani 1 1 d .
H27 H -0.1437 0.2814 0.7719 0.033 Uiso 1 1 calc R
C28 C -0.0582(4) 0.20363(18) 0.74147(17) 0.0272(9) Uani 1 1 d .
H28 H -0.1325 0.1778 0.7533 0.033 Uiso 1 1 calc R
C29 C 0.0581(4) 0.18089(16) 0.71342(17) 0.0263(8) Uani 1 1 d .
H29 H 0.0644 0.1388 0.7067 0.032 Uiso 1 1 calc R
C30 C 0.1673(4) 0.21833(16) 0.69465(16) 0.0223(8) Uani 1 1 d .
C31 C 0.4125(5) 0.15331(18) 0.73119(18) 0.0292(9) Uani 1 1 d .
C32 C 0.5141(5) 0.18842(19) 0.76159(19) 0.0318(9) Uani 1 1 d .
H32 H 0.5403 0.2261 0.7453 0.038 Uiso 1 1 calc R
C33 C 0.5781(5) 0.1692(2) 0.8157(2) 0.0417(11) Uani 1 1 d .
H33 H 0.6457 0.1938 0.8367 0.050 Uiso 1 1 calc R
C34 C 0.5418(6) 0.1139(2) 0.8382(2) 0.0486(14) Uani 1 1 d .
H34 H 0.5864 0.1001 0.8746 0.058 Uiso 1 1 calc R
C35 C 0.4417(6) 0.0781(2) 0.8088(2) 0.0491(14) Uani 1 1 d .
H35 H 0.4175 0.0402 0.8253 0.059 Uiso 1 1 calc R
C36 C 0.3760(5) 0.09724(19) 0.7549(2) 0.0364(11) Uani 1 1 d .
H36 H 0.3073 0.0726 0.7346 0.044 Uiso 1 1 calc R
C37 C 0.2559(4) 0.12181(16) 0.61981(18) 0.0256(8) Uani 1 1 d .
C38 C 0.3303(5) 0.06812(17) 0.6150(2) 0.0338(10) Uani 1 1 d .
H38 H 0.4155 0.0620 0.6385 0.041 Uiso 1 1 calc R
C39 C 0.2806(6) 0.0235(2) 0.5761(2) 0.0487(13) Uani 1 1 d .
H39 H 0.3314 -0.0132 0.5733 0.058 Uiso 1 1 calc R
C40 C 0.1576(6) 0.0323(2) 0.5413(2) 0.0496(14) Uani 1 1 d .
H40 H 0.1252 0.0021 0.5140 0.060 Uiso 1 1 calc R
C41 C 0.0817(5) 0.0853(2) 0.5464(2) 0.0441(12) Uani 1 1 d .
H41 H -0.0045 0.0910 0.5235 0.053 Uiso 1 1 calc R
C42 C 0.1319(5) 0.12972(18) 0.58501(19) 0.0331(10) Uani 1 1 d .
H42 H 0.0805 0.1663 0.5878 0.040 Uiso 1 1 calc R
P3 P 0.56518(10) 0.20113(4) 0.54968(4) 0.0199(2) Uani 1 1 d .
C43 C 0.7294(4) 0.23474(15) 0.52302(17) 0.0222(8) Uani 1 1 d .
C44 C 0.8350(4) 0.25098(17) 0.56594(19) 0.0315(9) Uani 1 1 d .
H44 H 0.8204 0.2435 0.6072 0.038 Uiso 1 1 calc R
C45 C 0.9607(5) 0.27788(18) 0.5491(2) 0.0398(11) Uani 1 1 d .
H45 H 1.0310 0.2886 0.5790 0.048 Uiso 1 1 calc R
C46 C 0.9844(5) 0.28914(19) 0.4897(2) 0.0389(11) Uani 1 1 d .
H46 H 1.0709 0.3072 0.4784 0.047 Uiso 1 1 calc R
C47 C 0.8811(5) 0.27397(18) 0.4465(2) 0.0375(10) Uani 1 1 d .
H47 H 0.8965 0.2820 0.4054 0.045 Uiso 1 1 calc R
C48 C 0.7548(4) 0.24697(17) 0.46293(18) 0.0291(9) Uani 1 1 d .
H48 H 0.6849 0.2367 0.4328 0.035 Uiso 1 1 calc R
C49 C 0.6341(4) 0.13075(16) 0.58217(17) 0.0229(8) Uani 1 1 d .
C50 C 0.6927(4) 0.13326(16) 0.64034(18) 0.0265(9) Uani 1 1 d .
H50 H 0.6980 0.1708 0.6607 0.032 Uiso 1 1 calc R
C51 C 0.7440(5) 0.08147(18) 0.6695(2) 0.0362(10) Uani 1 1 d .
H51 H 0.7840 0.0839 0.7092 0.043 Uiso 1 1 calc R
C52 C 0.7365(5) 0.02692(18) 0.6404(2) 0.0343(10) Uani 1 1 d .
H52 H 0.7708 -0.0083 0.6601 0.041 Uiso 1 1 calc R
C53 C 0.6792(5) 0.02336(17) 0.5826(2) 0.0349(10) Uani 1 1 d .
H53 H 0.6738 -0.0143 0.5627 0.042 Uiso 1 1 calc R
C54 C 0.6294(5) 0.07501(16) 0.55343(18) 0.0285(9) Uani 1 1 d .
H54 H 0.5916 0.0723 0.5134 0.034 Uiso 1 1 calc R
C55 C 0.4666(4) 0.17765(15) 0.48163(17) 0.0228(8) Uani 1 1 d .
C56 C 0.3217(4) 0.19163(17) 0.47720(18) 0.0282(9) Uani 1 1 d .
H56 H 0.2794 0.2128 0.5090 0.034 Uiso 1 1 calc R
C57 C 0.2383(5) 0.17513(19) 0.4271(2) 0.0362(10) Uani 1 1 d .
H57 H 0.1401 0.1853 0.4247 0.043 Uiso 1 1 calc R
C58 C 0.2981(5) 0.14391(18) 0.38082(19) 0.0358(10) Uani 1 1 d .
H58 H 0.2407 0.1319 0.3469 0.043 Uiso 1 1 calc R
C59 C 0.4415(5) 0.13012(18) 0.38379(19) 0.0357(10) Uani 1 1 d .
H59 H 0.4829 0.1094 0.3515 0.043 Uiso 1 1 calc R
C60 C 0.5250(5) 0.14639(16) 0.43369(18) 0.0282(9) Uani 1 1 d .
H60 H 0.6232 0.1363 0.4355 0.034 Uiso 1 1 calc R

loop_
_atom_site_aniso_label
_atom_site_aniso_U_11
_atom_site_aniso_U_22
_atom_site_aniso_U_33
_atom_site_aniso_U_23
_atom_site_aniso_U_13
_atom_site_aniso_U_12
Rh1 0.01987(15) 0.01553(13) 0.02215(15) 0.00012(11) 0.00167(11) 0.00028(11)
B1 0.024(2) 0.0172(18) 0.027(2) -0.0029(16) -0.0052(18) 0.0033(16)
C1 0.025(2) 0.0242(18) 0.025(2) -0.0030(15) 0.0055(16) 0.0038(15)
C2 0.026(2) 0.028(2) 0.044(3) -0.0097(18) 0.0039(19) 0.0028(17)
C3 0.038(3) 0.032(2) 0.060(3) -0.023(2) 0.004(2) -0.004(2)
C4 0.030(3) 0.066(3) 0.044(3) -0.025(3) -0.003(2) -0.001(2)
C5 0.032(3) 0.064(3) 0.031(2) -0.007(2) -0.002(2) 0.002(2)
C6 0.031(2) 0.035(2) 0.030(2) -0.0015(17) 0.0004(18) 0.0029(18)
P1 0.0194(5) 0.0155(4) 0.0239(5) 0.0013(3) 0.0020(4) 0.0003(4)
C7 0.024(2) 0.0188(17) 0.027(2) -0.0008(14) -0.0010(16) -0.0031(15)
C8 0.022(2) 0.0270(19) 0.034(2) 0.0031(16) 0.0052(17) 0.0025(16)
C9 0.023(2) 0.032(2) 0.043(3) 0.0035(18) 0.0008(19) 0.0082(17)
C10 0.028(2) 0.036(2) 0.037(2) 0.0130(18) 0.0017(19) 0.0096(18)
C11 0.024(2) 0.0278(19) 0.030(2) 0.0072(16) 0.0003(17) 0.0043(16)
C12 0.020(2) 0.0187(17) 0.028(2) 0.0022(14) -0.0014(16) -0.0004(14)
C13 0.023(2) 0.0176(17) 0.030(2) 0.0001(14) 0.0022(16) 0.0029(14)
C14 0.034(3) 0.028(2) 0.035(2) -0.0017(17) 0.0032(19) -0.0049(18)
C15 0.051(3) 0.036(2) 0.039(3) 0.000(2) 0.017(2) -0.009(2)
C16 0.060(3) 0.045(3) 0.026(2) 0.0031(19) 0.016(2) 0.003(2)
C17 0.043(3) 0.043(2) 0.024(2) -0.0010(18) -0.002(2) 0.002(2)
C18 0.028(2) 0.0237(19) 0.033(2) 0.0025(16) 0.0007(18) 0.0007(16)
C19 0.0176(19) 0.0197(17) 0.028(2) 0.0001(14) 0.0033(16) 0.0001(14)
C20 0.021(2) 0.0197(17) 0.034(2) -0.0013(15) 0.0054(17) 0.0011(15)
C21 0.023(2) 0.037(2) 0.028(2) -0.0033(17) 0.0002(17) 0.0023(17)
C22 0.028(2) 0.033(2) 0.039(2) -0.0088(18) 0.0018(19) -0.0058(18)
C23 0.036(3) 0.0210(19) 0.047(3) -0.0021(17) 0.005(2) -0.0033(17)
C24 0.029(2) 0.0194(18) 0.035(2) 0.0004(15) 0.0006(18) 0.0007(15)
P2 0.0219(5) 0.0164(4) 0.0266(5) 0.0022(4) 0.0038(4) 0.0002(4)
C25 0.019(2) 0.0269(18) 0.0185(18) 0.0021(14) 0.0017(15) 0.0053(15)
C26 0.022(2) 0.0171(17) 0.036(2) 0.0053(15) 0.0046(17) 0.0024(14)
C27 0.023(2) 0.037(2) 0.024(2) -0.0006(16) 0.0073(16) 0.0014(17)
C28 0.024(2) 0.036(2) 0.022(2) 0.0013(16) 0.0001(16) -0.0057(17)
C29 0.031(2) 0.0204(18) 0.027(2) -0.0007(15) 0.0031(17) -0.0016(16)
C30 0.022(2) 0.0254(18) 0.0196(19) 0.0027(14) -0.0022(15) 0.0017(15)
C31 0.029(2) 0.032(2) 0.027(2) 0.0033(16) 0.0089(18) 0.0087(17)
C32 0.031(2) 0.033(2) 0.031(2) -0.0004(17) 0.0065(18) 0.0116(18)
C33 0.033(3) 0.066(3) 0.025(2) -0.003(2) -0.0026(19) 0.016(2)
C34 0.047(3) 0.068(3) 0.031(3) 0.016(2) 0.009(2) 0.034(3)
C35 0.049(3) 0.044(3) 0.056(3) 0.025(2) 0.026(3) 0.024(2)
C36 0.036(3) 0.031(2) 0.044(3) 0.0137(19) 0.019(2) 0.0110(18)
C37 0.027(2) 0.0208(18) 0.030(2) -0.0025(15) 0.0108(17) -0.0067(15)
C38 0.036(3) 0.026(2) 0.041(3) -0.0058(18) 0.014(2) -0.0040(18)
C39 0.055(3) 0.032(2) 0.061(3) -0.020(2) 0.026(3) -0.011(2)
C40 0.055(3) 0.047(3) 0.049(3) -0.024(2) 0.016(3) -0.024(2)
C41 0.040(3) 0.048(3) 0.044(3) -0.013(2) 0.009(2) -0.019(2)
C42 0.038(3) 0.027(2) 0.034(2) -0.0024(17) 0.007(2) -0.0063(18)
P3 0.0194(5) 0.0168(4) 0.0236(5) -0.0026(3) 0.0019(4) 0.0011(4)
C43 0.0217(19) 0.0131(15) 0.032(2) -0.0003(14) 0.0076(16) 0.0026(14)
C44 0.030(2) 0.029(2) 0.036(2) 0.0006(17) 0.0016(18) -0.0048(17)
C45 0.033(3) 0.029(2) 0.057(3) 0.002(2) -0.007(2) -0.0089(18)
C46 0.025(2) 0.032(2) 0.060(3) 0.007(2) 0.009(2) -0.0052(18)
C47 0.039(3) 0.034(2) 0.040(3) 0.0050(18) 0.014(2) -0.0015(19)
C48 0.028(2) 0.028(2) 0.032(2) 0.0014(16) 0.0068(17) -0.0005(17)
C49 0.020(2) 0.0199(17) 0.029(2) 0.0032(15) 0.0040(16) -0.0025(14)
C50 0.026(2) 0.0202(18) 0.034(2) 0.0020(15) 0.0013(18) -0.0017(15)
C51 0.035(3) 0.032(2) 0.041(3) 0.0088(18) -0.006(2) -0.0035(18)
C52 0.032(2) 0.0229(19) 0.048(3) 0.0081(18) 0.007(2) 0.0072(17)
C53 0.045(3) 0.0205(19) 0.040(3) -0.0018(17) 0.008(2) 0.0062(18)
C54 0.037(2) 0.0215(18) 0.027(2) -0.0008(15) 0.0038(18) 0.0049(16)
C55 0.024(2) 0.0181(17) 0.026(2) 0.0003(14) 0.0012(16) -0.0019(14)
C56 0.025(2) 0.029(2) 0.031(2) 0.0014(16) -0.0008(17) -0.0056(16)
C57 0.032(3) 0.035(2) 0.041(3) 0.0015(19) -0.004(2) -0.0063(19)
C58 0.042(3) 0.034(2) 0.031(2) -0.0018(18) -0.010(2) -0.0097(19)
C59 0.052(3) 0.030(2) 0.025(2) -0.0023(17) 0.002(2) -0.005(2)
C60 0.032(2) 0.0235(18) 0.029(2) -0.0001(15) 0.0018(18) 0.0014(16)

loop_
_atom_type_symbol
_atom_type_description
_atom_type_scat_dispersion_real
_atom_type_scat_dispersion_imag
_atom_type_scat_source
C C 0.0033 0.0016 'International Tables Vol C Tables 4.2.6.8 and 6.1.1.4'
H H 0.0000 0.0000 'International Tables Vol C Tables 4.2.6.8 and 6.1.1.4'
B B 0.0013 0.0007 'International Tables Vol C Tables 4.2.6.8 and 6.1.1.4'
P P 0.1023 0.0942 'International Tables Vol C Tables 4.2.6.8 and 6.1.1.4'
Rh Rh -1.1178 0.9187 'International Tables Vol C Tables 4.2.6.8 and 6.1.1.4'

loop_
_geom_angle_atom_site_label_1
_geom_angle_atom_site_label_2
_geom_angle_atom_site_label_3
_geom_angle
P3 Rh1 P1 99.40(4)
P3 Rh1 P2 99.32(4)
P1 Rh1 P2 157.75(4)
P3 Rh1 H1RH 166.1(13)
P1 Rh1 H1RH 82.4(13)
P2 Rh1 H1RH 82.4(13)
C25 B1 C1 110.3(3)
C25 B1 C7 115.3(3)
C1 B1 C7 112.1(3)
C25 B1 H1RH 106.6(16)
C1 B1 H1RH 98.7(16)
C7 B1 H1RH 112.6(16)
C2 C1 C6 115.8(4)
C2 C1 B1 123.3(4)
C6 C1 B1 120.9(3)
C1 C2 C3 122.0(4)
C1 C2 H2 119.0
C3 C2 H2 119.0
C4 C3 C2 120.0(4)
C4 C3 H3 120.0
C2 C3 H3 120.0
C5 C4 C3 119.6(4)
C5 C4 H4 120.2
C3 C4 H4 120.2
C4 C5 C6 119.7(5)
C4 C5 H5 120.2
C6 C5 H5 120.2
C5 C6 C1 122.8(4)
C5 C6 H6 118.6
C1 C6 H6 118.6
C13 P1 C12 103.14(17)
C13 P1 C19 104.62(17)
C12 P1 C19 102.41(17)
C13 P1 Rh1 124.04(12)
C12 P1 Rh1 102.27(12)
C19 P1 Rh1 117.23(12)
C8 C7 C12 116.2(3)
C8 C7 B1 119.1(4)
C12 C7 B1 124.6(3)
C9 C8 C7 122.3(4)
C9 C8 H8 118.8
C7 C8 H8 118.8
C10 C9 C8 119.9(4)
C10 C9 H9 120.0
C8 C9 H9 120.0
C11 C10 C9 119.9(4)
C11 C10 H10 120.1
C9 C10 H10 120.1
C10 C11 C12 120.4(4)
C10 C11 H11 119.8
C12 C11 H11 119.8
C11 C12 C7 121.2(4)
C11 C12 P1 121.3(3)
C7 C12 P1 117.5(3)
C14 C13 C18 118.2(4)
C14 C13 P1 124.8(3)
C18 C13 P1 117.0(3)
C15 C14 C13 120.6(4)
C15 C14 H14 119.7
C13 C14 H14 119.7
C14 C15 C16 120.8(4)
C14 C15 H15 119.6
C16 C15 H15 119.6
C15 C16 C17 119.6(4)
C15 C16 H16 120.2
C17 C16 H16 120.2
C18 C17 C16 120.2(4)
C18 C17 H17 119.9
C16 C17 H17 119.9
C17 C18 C13 120.7(4)
C17 C18 H18 119.6
C13 C18 H18 119.6
C20 C19 C24 119.1(3)
C20 C19 P1 118.9(3)
C24 C19 P1 121.8(3)
C19 C20 C21 119.9(3)
C19 C20 H20 120.0
C21 C20 H20 120.0
C22 C21 C20 120.5(4)
C22 C21 H21 119.8
C20 C21 H21 119.8
C21 C22 C23 120.1(4)
C21 C22 H22 120.0
C23 C22 H22 120.0
C22 C23 C24 120.2(4)
C22 C23 H23 119.9
C24 C23 H23 119.9
C23 C24 C19 120.2(4)
C23 C24 H24 119.9
C19 C24 H24 119.9
C37 P2 C30 102.93(18)
C37 P2 C31 105.88(19)
C30 P2 C31 100.25(17)
C37 P2 Rh1 119.22(13)
C30 P2 Rh1 108.96(12)
C31 P2 Rh1 117.07(14)
C26 C25 C30 115.3(3)
C26 C25 B1 118.0(3)
C30 C25 B1 126.6(3)
C27 C26 C25 123.5(3)
C27 C26 H26 118.3
C25 C26 H26 118.3
C26 C27 C28 119.7(4)
C26 C27 H27 120.1
C28 C27 H27 120.1
C29 C28 C27 118.8(4)
C29 C28 H28 120.6
C27 C28 H28 120.6
C28 C29 C30 121.4(4)
C28 C29 H29 119.3
C30 C29 H29 119.3
C29 C30 C25 121.2(4)
C29 C30 P2 119.8(3)
C25 C30 P2 118.8(3)
C32 C31 C36 119.3(4)
C32 C31 P2 117.0(3)
C36 C31 P2 123.6(4)
C31 C32 C33 121.0(4)
C31 C32 H32 119.5
C33 C32 H32 119.5
C34 C33 C32 119.0(5)
C34 C33 H33 120.5
C32 C33 H33 120.5
C33 C34 C35 121.2(4)
C33 C34 H34 119.4
C35 C34 H34 119.4
C34 C35 C36 120.2(4)
C34 C35 H35 119.9
C36 C35 H35 119.9
C35 C36 C31 119.3(5)
C35 C36 H36 120.3
C31 C36 H36 120.3
C42 C37 C38 118.8(4)
C42 C37 P2 118.7(3)
C38 C37 P2 122.1(3)
C39 C38 C37 120.3(5)
C39 C38 H38 119.9
C37 C38 H38 119.9
C40 C39 C38 120.2(5)
C40 C39 H39 119.9
C38 C39 H39 119.9
C39 C40 C41 119.9(4)
C39 C40 H40 120.1
C41 C40 H40 120.1
C42 C41 C40 119.7(5)
C42 C41 H41 120.2
C40 C41 H41 120.2
C41 C42 C37 121.1(4)
C41 C42 H42 119.4
C37 C42 H42 119.4
C55 P3 C49 104.15(17)
C55 P3 C43 104.79(18)
C49 P3 C43 100.80(17)
C55 P3 Rh1 117.09(13)
C49 P3 Rh1 113.66(13)
C43 P3 Rh1 114.54(12)
C48 C43 C44 117.6(4)
C48 C43 P3 124.5(3)
C44 C43 P3 117.9(3)
C45 C44 C43 121.0(4)
C45 C44 H44 119.5
C43 C44 H44 119.5
C46 C45 C44 120.6(4)
C46 C45 H45 119.7
C44 C45 H45 119.7
C45 C46 C47 119.5(4)
C45 C46 H46 120.3
C47 C46 H46 120.3
C46 C47 C48 120.4(4)
C46 C47 H47 119.8
C48 C47 H47 119.8
C47 C48 C43 121.0(4)
C47 C48 H48 119.5
C43 C48 H48 119.5
C50 C49 C54 117.9(3)
C50 C49 P3 117.1(3)
C54 C49 P3 125.0(3)
C49 C50 C51 121.1(4)
C49 C50 H50 119.4
C51 C50 H50 119.4
C52 C51 C50 119.8(4)
C52 C51 H51 120.1
C50 C51 H51 120.1
C51 C52 C53 120.1(4)
C51 C52 H52 119.9
C53 C52 H52 119.9
C52 C53 C54 120.0(4)
C52 C53 H53 120.0
C54 C53 H53 120.0
C53 C54 C49 121.0(4)
C53 C54 H54 119.5
C49 C54 H54 119.5
C56 C55 C60 117.7(4)
C56 C55 P3 117.3(3)
C60 C55 P3 125.0(3)
C57 C56 C55 121.1(4)
C57 C56 H56 119.4
C55 C56 H56 119.4
C58 C57 C56 120.0(4)
C58 C57 H57 120.0
C56 C57 H57 120.0
C59 C58 C57 120.0(4)
C59 C58 H58 120.0
C57 C58 H58 120.0
C58 C59 C60 120.2(4)
C58 C59 H59 119.9
C60 C59 H59 119.9
C59 C60 C55 121.0(4)
C59 C60 H60 119.5
C55 C60 H60 119.5

loop_
_geom_bond_atom_site_label_1
_geom_bond_atom_site_label_2
_geom_bond_distance
Rh1 P3 2.2633(10)
Rh1 P1 2.2676(9)
Rh1 P2 2.2726(10)
Rh1 H1RH 1.65(4)
B1 C25 1.625(6)
B1 C1 1.626(6)
B1 C7 1.630(6)
B1 H1RH 1.34(4)
C1 C2 1.395(5)
C1 C6 1.406(5)
C2 C3 1.396(6)
C2 H2 0.9500
C3 C4 1.385(7)
C3 H3 0.9500
C4 C5 1.379(7)
C4 H4 0.9500
C5 C6 1.384(6)
C5 H5 0.9500
C6 H6 0.9500
P1 C13 1.818(4)
P1 C12 1.824(4)
P1 C19 1.826(4)
C7 C8 1.404(5)
C7 C12 1.411(5)
C8 C9 1.394(5)
C8 H8 0.9500
C9 C10 1.381(6)
C9 H9 0.9500
C10 C11 1.375(6)
C10 H10 0.9500
C11 C12 1.407(5)
C11 H11 0.9500
C13 C14 1.391(6)
C13 C18 1.406(5)
C14 C15 1.375(6)
C14 H14 0.9500
C15 C16 1.381(7)
C15 H15 0.9500
C16 C17 1.382(7)
C16 H16 0.9500
C17 C18 1.376(6)
C17 H17 0.9500
C18 H18 0.9500
C19 C20 1.390(5)
C19 C24 1.397(5)
C20 C21 1.395(5)
C20 H20 0.9500
C21 C22 1.372(6)
C21 H21 0.9500
C22 C23 1.379(6)
C22 H22 0.9500
C23 C24 1.388(6)
C23 H23 0.9500
C24 H24 0.9500
P2 C37 1.827(4)
P2 C30 1.833(4)
P2 C31 1.836(4)
C25 C26 1.407(5)
C25 C30 1.407(5)
C26 C27 1.383(5)
C26 H26 0.9500
C27 C28 1.386(5)
C27 H27 0.9500
C28 C29 1.376(6)
C28 H28 0.9500
C29 C30 1.398(5)
C29 H29 0.9500
C31 C32 1.391(6)
C31 C36 1.403(6)
C32 C33 1.395(6)
C32 H32 0.9500
C33 C34 1.376(7)
C33 H33 0.9500
C34 C35 1.379(8)
C34 H34 0.9500
C35 C36 1.396(7)
C35 H35 0.9500
C36 H36 0.9500
C37 C42 1.387(6)
C37 C38 1.391(5)
C38 C39 1.389(6)
C38 H38 0.9500
C39 C40 1.382(8)
C39 H39 0.9500
C40 C41 1.384(7)
C40 H40 0.9500
C41 C42 1.383(6)
C41 H41 0.9500
C42 H42 0.9500
P3 C55 1.824(4)
P3 C49 1.834(4)
P3 C43 1.834(4)
C43 C48 1.396(5)
C43 C44 1.400(5)
C44 C45 1.389(6)
C44 H44 0.9500
C45 C46 1.374(7)
C45 H45 0.9500
C46 C47 1.383(6)
C46 H46 0.9500
C47 C48 1.392(6)
C47 H47 0.9500
C48 H48 0.9500
C49 C50 1.391(5)
C49 C54 1.396(5)
C50 C51 1.400(5)
C50 H50 0.9500
C51 C52 1.377(6)
C51 H51 0.9500
C52 C53 1.379(6)
C52 H52 0.9500
C53 C54 1.393(5)
C53 H53 0.9500
C54 H54 0.9500
C55 C56 1.397(5)
C55 C60 1.404(5)
C56 C57 1.389(6)
C56 H56 0.9500
C57 C58 1.382(6)
C57 H57 0.9500
C58 C59 1.381(6)
C58 H58 0.9500
C59 C60 1.385(6)
C59 H59 0.9500
C60 H60 0.9500

loop_
_geom_torsion_atom_site_label_1
_geom_torsion_atom_site_label_2
_geom_torsion_atom_site_label_3
_geom_torsion_atom_site_label_4
_geom_torsion
C25 B1 C1 C2 -144.3(4)
C7 B1 C1 C2 -14.4(6)
C25 B1 C1 C6 35.2(5)
C7 B1 C1 C6 165.1(4)
C6 C1 C2 C3 2.0(6)
B1 C1 C2 C3 -178.5(4)
C1 C2 C3 C4 -0.8(7)
C2 C3 C4 C5 -0.8(7)
C3 C4 C5 C6 1.1(7)
C4 C5 C6 C1 0.3(7)
C2 C1 C6 C5 -1.8(6)
B1 C1 C6 C5 178.7(4)
P3 Rh1 P1 C13 19.93(16)
P2 Rh1 P1 C13 -126.99(17)
P3 Rh1 P1 C12 135.25(13)
P2 Rh1 P1 C12 -11.67(17)
P3 Rh1 P1 C19 -113.69(14)
P2 Rh1 P1 C19 99.39(17)
C25 B1 C7 C8 49.5(5)
C1 B1 C7 C8 -77.8(4)
C25 B1 C7 C12 -135.2(4)
C1 B1 C7 C12 97.5(4)
C12 C7 C8 C9 1.2(6)
B1 C7 C8 C9 176.9(4)
C7 C8 C9 C10 -1.0(6)
C8 C9 C10 C11 0.2(7)
C9 C10 C11 C12 0.1(6)
C10 C11 C12 C7 0.2(6)
C10 C11 C12 P1 -179.2(3)
C8 C7 C12 C11 -0.8(5)
B1 C7 C12 C11 -176.2(3)
C8 C7 C12 P1 178.6(3)
B1 C7 C12 P1 3.2(5)
C13 P1 C12 C11 -15.3(3)
C19 P1 C12 C11 93.2(3)
Rh1 P1 C12 C11 -145.0(3)
C13 P1 C12 C7 165.3(3)
C19 P1 C12 C7 -86.2(3)
Rh1 P1 C12 C7 35.6(3)
C12 P1 C13 C14 117.2(3)
C19 P1 C13 C14 10.4(4)
Rh1 P1 C13 C14 -127.9(3)
C12 P1 C13 C18 -64.3(3)
C19 P1 C13 C18 -171.1(3)
Rh1 P1 C13 C18 50.6(3)
C18 C13 C14 C15 0.7(6)
P1 C13 C14 C15 179.2(3)
C13 C14 C15 C16 -0.9(7)
C14 C15 C16 C17 0.7(7)
C15 C16 C17 C18 -0.4(7)
C16 C17 C18 C13 0.3(6)
C14 C13 C18 C17 -0.4(6)
P1 C13 C18 C17 -179.0(3)
C13 P1 C19 C20 -124.0(3)
C12 P1 C19 C20 128.6(3)
Rh1 P1 C19 C20 17.7(4)
C13 P1 C19 C24 61.2(4)
C12 P1 C19 C24 -46.2(4)
Rh1 P1 C19 C24 -157.2(3)
C24 C19 C20 C21 -0.1(6)
P1 C19 C20 C21 -175.0(3)
C19 C20 C21 C22 -0.9(6)
C20 C21 C22 C23 0.9(7)
C21 C22 C23 C24 0.1(7)
C22 C23 C24 C19 -1.0(7)
C20 C19 C24 C23 1.0(6)
P1 C19 C24 C23 175.8(3)
P3 Rh1 P2 C37 -37.59(16)
P1 Rh1 P2 C37 109.34(18)
P3 Rh1 P2 C30 -155.20(13)
P1 Rh1 P2 C30 -8.26(18)
P3 Rh1 P2 C31 92.05(15)
P1 Rh1 P2 C31 -121.02(17)
C1 B1 C25 C26 54.9(4)
C7 B1 C25 C26 -73.3(4)
C1 B1 C25 C30 -123.6(4)
C7 B1 C25 C30 108.2(4)
C30 C25 C26 C27 -2.7(6)
B1 C25 C26 C27 178.6(4)
C25 C26 C27 C28 1.1(6)
C26 C27 C28 C29 0.9(6)
C27 C28 C29 C30 -1.1(6)
C28 C29 C30 C25 -0.6(6)
C28 C29 C30 P2 175.0(3)
C26 C25 C30 C29 2.4(5)
B1 C25 C30 C29 -179.0(4)
C26 C25 C30 P2 -173.2(3)
B1 C25 C30 P2 5.3(5)
C37 P2 C30 C29 37.1(3)
C31 P2 C30 C29 -71.9(3)
Rh1 P2 C30 C29 164.6(3)
C37 P2 C30 C25 -147.2(3)
C31 P2 C30 C25 103.8(3)
Rh1 P2 C30 C25 -19.7(3)
C37 P2 C31 C32 159.0(3)
C30 P2 C31 C32 -94.3(3)
Rh1 P2 C31 C32 23.3(4)
C37 P2 C31 C36 -24.0(4)
C30 P2 C31 C36 82.7(4)
Rh1 P2 C31 C36 -159.7(3)
C36 C31 C32 C33 -1.1(6)
P2 C31 C32 C33 176.0(3)
C31 C32 C33 C34 1.6(6)
C32 C33 C34 C35 -1.3(7)
C33 C34 C35 C36 0.6(7)
C34 C35 C36 C31 -0.2(7)
C32 C31 C36 C35 0.5(6)
P2 C31 C36 C35 -176.5(3)
C30 P2 C37 C42 42.9(4)
C31 P2 C37 C42 147.7(3)
Rh1 P2 C37 C42 -77.8(3)
C30 P2 C37 C38 -144.8(3)
C31 P2 C37 C38 -40.0(4)
Rh1 P2 C37 C38 94.5(3)
C42 C37 C38 C39 0.0(6)
P2 C37 C38 C39 -172.3(3)
C37 C38 C39 C40 0.7(7)
C38 C39 C40 C41 -1.6(8)
C39 C40 C41 C42 1.9(7)
C40 C41 C42 C37 -1.3(7)
C38 C37 C42 C41 0.4(6)
P2 C37 C42 C41 172.9(3)
P1 Rh1 P3 C55 -86.92(14)
P2 Rh1 P3 C55 80.99(14)
P1 Rh1 P3 C49 151.49(14)
P2 Rh1 P3 C49 -40.60(14)
P1 Rh1 P3 C43 36.35(14)
P2 Rh1 P3 C43 -155.74(14)
C55 P3 C43 C48 9.2(3)
C49 P3 C43 C48 117.1(3)
Rh1 P3 C43 C48 -120.5(3)
C55 P3 C43 C44 -172.9(3)
C49 P3 C43 C44 -64.9(3)
Rh1 P3 C43 C44 57.5(3)
C48 C43 C44 C45 -0.5(6)
P3 C43 C44 C45 -178.6(3)
C43 C44 C45 C46 0.0(6)
C44 C45 C46 C47 0.6(7)
C45 C46 C47 C48 -0.6(7)
C46 C47 C48 C43 0.1(6)
C44 C43 C48 C47 0.4(6)
P3 C43 C48 C47 178.4(3)
C55 P3 C49 C50 -168.7(3)
C43 P3 C49 C50 82.9(3)
Rh1 P3 C49 C50 -40.2(3)
C55 P3 C49 C54 9.9(4)
C43 P3 C49 C54 -98.5(4)
Rh1 P3 C49 C54 138.4(3)
C54 C49 C50 C51 -0.7(6)
P3 C49 C50 C51 178.1(3)
C49 C50 C51 C52 -0.1(7)
C50 C51 C52 C53 0.4(7)
C51 C52 C53 C54 0.2(7)
C52 C53 C54 C49 -1.1(7)
C50 C49 C54 C53 1.2(6)
P3 C49 C54 C53 -177.4(3)
C49 P3 C55 C56 120.3(3)
C43 P3 C55 C56 -134.2(3)
Rh1 P3 C55 C56 -6.1(3)
C49 P3 C55 C60 -59.3(4)
C43 P3 C55 C60 46.1(4)
Rh1 P3 C55 C60 174.3(3)
C60 C55 C56 C57 0.1(6)
P3 C55 C56 C57 -179.6(3)
C55 C56 C57 C58 0.5(6)
C56 C57 C58 C59 -1.2(6)
C57 C58 C59 C60 1.4(6)
C58 C59 C60 C55 -0.8(6)
C56 C55 C60 C59 0.1(6)
P3 C55 C60 C59 179.7(3)
